data_2232257
loop_
_publ_author_name
'Owczarzak, Anita M.'
'Kyros, Loukas'
'Hadjikakou, Sotiris K.'
'Kubicki, Maciej'

_publ_section_title
;
 Bromidotris(triphenylphosphane)silver acetonitrile monosolvate
 monohydrate
;
_journal_coeditor_code GO2030
_journal_issue 11
_journal_name_full 'Acta Crystallographica Section E'
_journal_page_first m1507
_journal_paper_doi 10.1107/S1600536811040827
_journal_volume 67
_journal_year 2011
_chemical_formula_iupac '[Ag Br (C18 H15 P1)3], C2 H3 N, H2 O'
_chemical_formula_moiety 'C54 H45 Ag Br P3, C2 H3 N, H2 O'
_chemical_formula_sum 'C56 H50 Ag Br N O P3'
_chemical_formula_weight 1033.66
_chemical_name_systematic
;
Bromidotris(triphenylphosphane)silver acetonitrile monosolvate monohydrate
;
_space_group_IT_number 2
_symmetry_cell_setting triclinic
_symmetry_space_group_name_Hall '-P 1'
_symmetry_space_group_name_H-M 'P -1'
_atom_sites_solution_hydrogens geom
_atom_sites_solution_primary direct
_atom_sites_solution_secondary difmap
_audit_creation_method SHELXL-97
_cell_angle_alpha 84.103(3)
_cell_angle_beta 87.161(3)
_cell_angle_gamma 77.398(3)
_cell_formula_units_Z 2
_cell_length_a 13.1894(4)
_cell_length_b 13.7384(5)
_cell_length_c 13.8299(5)
_cell_measurement_reflns_used 3472
_cell_measurement_temperature 100.0(10)
_cell_measurement_theta_max 22
_cell_measurement_theta_min 3
_cell_volume 2431.73(15)
_computing_cell_refinement 'CrysAlis PRO (Agilent, 2010)'
_computing_data_collection 'CrysAlis PRO (Agilent, 2010)'
_computing_data_reduction 'CrysAlis PRO (Agilent, 2010)'
_computing_molecular_graphics 'SHELXTL (Sheldrick, 2008) and Mercury (Macrae <i>et al.</i>, 2008)'
_computing_publication_material 'SHELXL97 (Sheldrick, 2008)'
_computing_structure_refinement 'SHELXL97 (Sheldrick, 2008)'
_computing_structure_solution 'SIR92 (Altomare <i>et al.</i>, 1993)'
_diffrn_ambient_temperature 100.0(10)
_diffrn_detector_area_resol_mean 8.1929
_diffrn_measured_fraction_theta_full 0.998
_diffrn_measured_fraction_theta_max 0.979
_diffrn_measurement_device_type 'Agilent Xcalibur Sapphire2'
_diffrn_measurement_method \w
_diffrn_radiation_monochromator graphite
_diffrn_radiation_source 'Enhance (Mo) X-ray Source'
_diffrn_radiation_type 'Mo K\a'
_diffrn_radiation_wavelength 0.71073
_diffrn_reflns_av_R_equivalents 0.0286
_diffrn_reflns_av_sigmaI/netI 0.0597
_diffrn_reflns_limit_h_max 16
_diffrn_reflns_limit_h_min -12
_diffrn_reflns_limit_k_max 16
_diffrn_reflns_limit_k_min -16
_diffrn_reflns_limit_l_max 16
_diffrn_reflns_limit_l_min -13
_diffrn_reflns_number 17990
_diffrn_reflns_theta_full 25.00
_diffrn_reflns_theta_max 25.99
_diffrn_reflns_theta_min 2.89
_exptl_absorpt_coefficient_mu 1.375
_exptl_absorpt_correction_T_max 1.00000
_exptl_absorpt_correction_T_min 0.95614
_exptl_absorpt_correction_type multi-scan
_exptl_absorpt_process_details '(CrysAlis PRO; Agilent, 2010)'
_exptl_crystal_colour colourless
_exptl_crystal_density_diffrn 1.412
_exptl_crystal_density_method 'not measured'
_exptl_crystal_description block
_exptl_crystal_F_000 1056
_exptl_crystal_size_max 0.3
_exptl_crystal_size_mid 0.3
_exptl_crystal_size_min 0.2
_refine_diff_density_max 1.268
_refine_diff_density_min -0.914
_refine_ls_extinction_method none
_refine_ls_goodness_of_fit_ref 1.035
_refine_ls_hydrogen_treatment constr
_refine_ls_matrix_type full
_refine_ls_number_parameters 591
_refine_ls_number_reflns 9347
_refine_ls_number_restraints 19
_refine_ls_restrained_S_all 1.036
_refine_ls_R_factor_all 0.0586
_refine_ls_R_factor_gt 0.0429
_refine_ls_shift/su_max 0.002
_refine_ls_shift/su_mean 0.000
_refine_ls_structure_factor_coef Fsqd
_refine_ls_weighting_details 'calc w=1/[\s^2^(Fo^2^)+(0.0356P)^2^+3.8816P] where P=(Fo^2^+2Fc^2^)/3'
_refine_ls_weighting_scheme calc
_refine_ls_wR_factor_gt 0.0960
_refine_ls_wR_factor_ref 0.1022
_reflns_number_gt 7605
_reflns_number_total 9347
_reflns_threshold_expression I>2\s(I)
_cod_data_source_file go2030.cif
_cod_data_source_block I
_cod_original_cell_volume 2431.73(14)
_cod_original_sg_symbol_H-M P-1
_cod_database_code 2232257
_cod_database_fobs_code 2232257

loop_
_symmetry_equiv_pos_as_xyz
'x, y, z'
'-x, -y, -z'

loop_
_atom_site_type_symbol
_atom_site_label
_atom_site_fract_x
_atom_site_fract_y
_atom_site_fract_z
_atom_site_U_iso_or_equiv
_atom_site_adp_type
_atom_site_calc_flag
_atom_site_refinement_flags
_atom_site_occupancy
_atom_site_symmetry_multiplicity
_atom_site_disorder_assembly
_atom_site_disorder_group
Br Br1 0.08140(3) 0.25613(3) 0.28539(3) 0.03089(12) Uani d . 1 1 . .
Ag Ag1 0.26631(2) 0.31500(2) 0.26939(2) 0.01625(9) Uani d . 1 1 . .
P P1 0.24106(7) 0.49430(7) 0.19144(7) 0.0164(2) Uani d . 1 1 . .
C C1 0.1628(3) 0.5978(3) 0.2541(3) 0.0179(8) Uani d . 1 1 . .
P P2 0.32797(8) 0.29379(7) 0.44479(7) 0.0165(2) Uani d . 1 1 . .
C C2 0.0579(3) 0.5961(3) 0.2728(3) 0.0228(9) Uani d . 1 1 . .
H H2A 0.0310 0.5417 0.2555 0.027 Uiso calc R 1 1 . .
P P3 0.35979(7) 0.18064(7) 0.16218(7) 0.0158(2) Uani d . 1 1 . .
C C3 -0.0067(3) 0.6739(3) 0.3166(3) 0.0272(10) Uani d . 1 1 . .
H H3A -0.0780 0.6732 0.3288 0.033 Uiso calc R 1 1 . .
C C4 0.0323(3) 0.7519(3) 0.3423(4) 0.0370(12) Uani d . 1 1 . .
H H4A -0.0122 0.8051 0.3723 0.044 Uiso calc R 1 1 . .
C C5 0.1364(3) 0.7534(3) 0.3247(4) 0.0386(12) Uani d . 1 1 . .
H H5A 0.1632 0.8075 0.3428 0.046 Uiso calc R 1 1 . .
C C6 0.2010(3) 0.6760(3) 0.2808(3) 0.0272(10) Uani d . 1 1 . .
H H6A 0.2724 0.6770 0.2690 0.033 Uiso calc R 1 1 . .
C C7 0.3675(3) 0.5277(3) 0.1747(3) 0.0170(8) Uani d . 1 1 . .
C C8 0.4364(3) 0.4996(3) 0.2509(3) 0.0194(8) Uani d . 1 1 . .
H H8A 0.4152 0.4662 0.3094 0.023 Uiso calc R 1 1 . .
C C9 0.5353(3) 0.5195(3) 0.2428(3) 0.0231(9) Uani d . 1 1 . .
H H9A 0.5814 0.4992 0.2953 0.028 Uiso calc R 1 1 . .
C C10 0.5667(3) 0.5691(3) 0.1581(3) 0.0258(9) Uani d . 1 1 . .
H H10A 0.6341 0.5835 0.1523 0.031 Uiso calc R 1 1 . .
C C11 0.4989(3) 0.5974(3) 0.0822(3) 0.0304(10) Uani d . 1 1 . .
H H11A 0.5203 0.6309 0.0237 0.036 Uiso calc R 1 1 . .
C C12 0.4004(3) 0.5775(3) 0.0903(3) 0.0240(9) Uani d . 1 1 . .
H H12A 0.3546 0.5980 0.0376 0.029 Uiso calc R 1 1 . .
C C13 0.1817(3) 0.5224(3) 0.0723(3) 0.0171(8) Uani d . 1 1 . .
C C14 0.1443(3) 0.6208(3) 0.0329(3) 0.0210(9) Uani d . 1 1 . .
H H14A 0.1522 0.6754 0.0666 0.025 Uiso calc R 1 1 . .
C C15 0.0955(3) 0.6384(3) -0.0558(3) 0.0228(9) Uani d . 1 1 . .
H H15A 0.0698 0.7051 -0.0828 0.027 Uiso calc R 1 1 . .
C C16 0.0844(3) 0.5586(3) -0.1051(3) 0.0253(9) Uani d . 1 1 . .
H H16A 0.0505 0.5710 -0.1656 0.030 Uiso calc R 1 1 . .
C C17 0.1221(3) 0.4612(3) -0.0670(3) 0.0258(10) Uani d . 1 1 . .
H H17A 0.1151 0.4068 -0.1016 0.031 Uiso calc R 1 1 . .
C C18 0.1705(3) 0.4428(3) 0.0221(3) 0.0206(9) Uani d . 1 1 . .
H H18A 0.1959 0.3759 0.0488 0.025 Uiso calc R 1 1 . .
C C19 0.3179(3) 0.1806(3) 0.5236(3) 0.0183(8) Uani d . 1 1 . .
C C20 0.2246(3) 0.1492(3) 0.5265(3) 0.0246(9) Uani d . 1 1 . .
H H20A 0.1710 0.1831 0.4840 0.030 Uiso calc R 1 1 . .
C C21 0.2085(3) 0.0692(3) 0.5903(3) 0.0289(10) Uani d . 1 1 . .
H H21A 0.1443 0.0483 0.5913 0.035 Uiso calc R 1 1 . .
C C22 0.2862(4) 0.0198(3) 0.6526(3) 0.0296(10) Uani d . 1 1 . .
H H22A 0.2750 -0.0338 0.6980 0.036 Uiso calc R 1 1 . .
C C23 0.3795(4) 0.0489(3) 0.6481(3) 0.0341(11) Uani d . 1 1 . .
H H23A 0.4334 0.0139 0.6896 0.041 Uiso calc R 1 1 . .
C C24 0.3965(3) 0.1285(3) 0.5839(3) 0.0283(10) Uani d . 1 1 . .
H H24A 0.4618 0.1473 0.5813 0.034 Uiso calc R 1 1 . .
C C25 0.2550(3) 0.3887(3) 0.5198(3) 0.0182(8) Uani d . 1 1 . .
C C26 0.2735(3) 0.3885(3) 0.6183(3) 0.0222(9) Uani d . 1 1 . .
H H26A 0.3259 0.3376 0.6488 0.027 Uiso calc R 1 1 . .
C C27 0.2154(3) 0.4622(3) 0.6717(3) 0.0250(9) Uani d . 1 1 . .
H H27A 0.2285 0.4616 0.7388 0.030 Uiso calc R 1 1 . .
C C28 0.1388(3) 0.5366(3) 0.6286(3) 0.0246(9) Uani d . 1 1 . .
H H28A 0.1006 0.5879 0.6653 0.030 Uiso calc R 1 1 . .
C C29 0.1180(3) 0.5361(3) 0.5320(3) 0.0264(10) Uani d . 1 1 . .
H H29A 0.0642 0.5863 0.5024 0.032 Uiso calc R 1 1 . .
C C30 0.1754(3) 0.4624(3) 0.4781(3) 0.0234(9) Uani d . 1 1 . .
H H30A 0.1601 0.4621 0.4118 0.028 Uiso calc R 1 1 . .
C C31 0.4636(3) 0.3000(3) 0.4545(3) 0.0185(8) Uani d . 1 1 . .
C C32 0.4987(3) 0.3671(3) 0.5063(3) 0.0221(9) Uani d . 1 1 . .
H H32A 0.4501 0.4126 0.5419 0.027 Uiso calc R 1 1 . .
C C33 0.6032(3) 0.3689(3) 0.5069(3) 0.0261(9) Uani d . 1 1 . .
H H33A 0.6253 0.4157 0.5426 0.031 Uiso calc R 1 1 . .
C C34 0.6755(3) 0.3032(3) 0.4560(3) 0.0264(9) Uani d . 1 1 . .
H H34A 0.7472 0.3041 0.4569 0.032 Uiso calc R 1 1 . .
C C35 0.6420(3) 0.2364(3) 0.4038(3) 0.0305(10) Uani d . 1 1 . .
H H35A 0.6911 0.1911 0.3684 0.037 Uiso calc R 1 1 . .
C C36 0.5380(3) 0.2350(3) 0.4027(3) 0.0261(9) Uani d . 1 1 . .
H H36A 0.5163 0.1889 0.3658 0.031 Uiso calc R 1 1 . .
C C37 0.3544(3) 0.0542(3) 0.2132(3) 0.0166(8) Uani d . 1 1 . .
C C38 0.3362(3) 0.0379(3) 0.3137(3) 0.0220(9) Uani d . 1 1 . .
H H38A 0.3225 0.0929 0.3522 0.026 Uiso calc R 1 1 . .
C C39 0.3378(3) -0.0573(3) 0.3569(3) 0.0261(9) Uani d . 1 1 . .
H H39A 0.3256 -0.0671 0.4251 0.031 Uiso calc R 1 1 . .
C C40 0.3570(3) -0.1386(3) 0.3027(3) 0.0247(9) Uani d . 1 1 . .
H H40A 0.3603 -0.2042 0.3334 0.030 Uiso calc R 1 1 . .
C C41 0.3716(3) -0.1230(3) 0.2026(3) 0.0256(9) Uani d . 1 1 . .
H H41A 0.3831 -0.1782 0.1644 0.031 Uiso calc R 1 1 . .
C C42 0.3694(3) -0.0279(3) 0.1581(3) 0.0225(9) Uani d . 1 1 . .
H H42A 0.3780 -0.0182 0.0895 0.027 Uiso calc R 1 1 . .
C C43 0.3122(3) 0.1823(3) 0.0400(3) 0.0178(8) Uani d . 1 1 . .
C C44 0.2073(3) 0.1817(3) 0.0314(3) 0.0256(9) Uani d . 1 1 . .
H H44A 0.1640 0.1793 0.0882 0.031 Uiso calc R 1 1 . .
C C45 0.1657(3) 0.1845(3) -0.0597(3) 0.0325(11) Uani d . 1 1 . .
H H45A 0.0942 0.1844 -0.0650 0.039 Uiso calc R 1 1 . .
C C46 0.2291(4) 0.1875(3) -0.1427(3) 0.0334(11) Uani d . 1 1 . .
H H46A 0.2011 0.1881 -0.2048 0.040 Uiso calc R 1 1 . .
C C47 0.3321(4) 0.1895(3) -0.1351(3) 0.0295(10) Uani d . 1 1 . .
H H47A 0.3747 0.1928 -0.1923 0.035 Uiso calc R 1 1 . .
C C48 0.3746(3) 0.1868(3) -0.0439(3) 0.0218(9) Uani d . 1 1 . .
H H48A 0.4459 0.1879 -0.0393 0.026 Uiso calc R 1 1 . .
C C49 0.4984(3) 0.1765(3) 0.1417(2) 0.0161(8) Uani d . 1 1 . .
C C50 0.5350(3) 0.2611(3) 0.1562(3) 0.0200(8) Uani d . 1 1 . .
H H50A 0.4877 0.3177 0.1781 0.024 Uiso calc R 1 1 . .
C C51 0.6382(3) 0.2656(3) 0.1398(3) 0.0247(9) Uani d . 1 1 . .
H H51A 0.6612 0.3245 0.1502 0.030 Uiso calc R 1 1 . .
C C52 0.7076(3) 0.1834(3) 0.1080(3) 0.0247(9) Uani d . 1 1 . .
H H52A 0.7785 0.1861 0.0956 0.030 Uiso calc R 1 1 . .
C C53 0.6742(3) 0.0973(3) 0.0943(3) 0.0243(9) Uani d . 1 1 . .
H H53A 0.7223 0.0410 0.0730 0.029 Uiso calc R 1 1 . .
C C54 0.5703(3) 0.0927(3) 0.1115(3) 0.0217(9) Uani d . 1 1 . .
H H54A 0.5479 0.0331 0.1028 0.026 Uiso calc R 1 1 . .
C C2S 0.0734(4) 0.9380(4) 0.1057(5) 0.0554(15) Uani d . 1 1 . .
C C3S 0.0522(6) 1.0083(5) 0.1777(5) 0.088(2) Uani d . 1 1 . .
H H56A 0.0130 1.0728 0.1486 0.132 Uiso calc R 1 1 . .
H H56B 0.1179 1.0173 0.2018 0.132 Uiso calc R 1 1 . .
H H56C 0.0113 0.9830 0.2317 0.132 Uiso calc R 1 1 . .
N N1S 0.0872(4) 0.8816(4) 0.0475(4) 0.0598(13) Uani d . 1 1 . .
O O58R 0.9214(6) 0.1285(6) 0.4412(7) 0.040(2) Uani d PU 0.404(4) 1 A 1
O O68A 0.9014(9) 0.1377(10) 0.3565(10) 0.045(4) Uani d PU 0.279(9) 1 B 2
O O68B 1.0064(10) 0.0597(10) 0.4154(9) 0.065(5) Uani d PU 0.317(9) 1 C 3

loop_
_atom_site_aniso_label
_atom_site_aniso_U_11
_atom_site_aniso_U_22
_atom_site_aniso_U_33
_atom_site_aniso_U_12
_atom_site_aniso_U_13
_atom_site_aniso_U_23
Br1 0.0208(2) 0.0314(2) 0.0393(3) -0.00299(18) -0.00427(18) -0.0019(2)
Ag1 0.02006(16) 0.01514(15) 0.01274(15) -0.00167(11) -0.00147(11) -0.00159(11)
P1 0.0193(5) 0.0153(5) 0.0137(5) -0.0020(4) -0.0037(4) 0.0004(4)
C1 0.023(2) 0.0165(19) 0.0130(19) -0.0017(16) -0.0028(15) 0.0029(15)
P2 0.0221(5) 0.0155(5) 0.0113(5) -0.0025(4) -0.0024(4) -0.0008(4)
C2 0.025(2) 0.023(2) 0.019(2) -0.0037(17) -0.0062(16) 0.0015(17)
P3 0.0201(5) 0.0144(5) 0.0119(5) -0.0012(4) -0.0005(4) -0.0016(4)
C3 0.018(2) 0.029(2) 0.032(2) -0.0004(18) 0.0012(17) -0.0020(19)
C4 0.030(3) 0.025(2) 0.054(3) 0.001(2) 0.012(2) -0.013(2)
C5 0.026(2) 0.027(2) 0.065(3) -0.007(2) 0.013(2) -0.021(2)
C6 0.022(2) 0.024(2) 0.037(3) -0.0069(18) 0.0041(18) -0.0095(19)
C7 0.020(2) 0.0133(18) 0.018(2) -0.0030(15) -0.0021(15) -0.0018(15)
C8 0.028(2) 0.0146(19) 0.015(2) -0.0030(16) -0.0025(16) 0.0005(15)
C9 0.021(2) 0.027(2) 0.021(2) -0.0029(17) -0.0055(16) -0.0040(17)
C10 0.023(2) 0.032(2) 0.024(2) -0.0083(18) -0.0012(17) -0.0002(18)
C11 0.028(2) 0.040(3) 0.022(2) -0.010(2) 0.0001(18) 0.0071(19)
C12 0.024(2) 0.027(2) 0.018(2) -0.0037(18) -0.0039(16) 0.0054(17)
C13 0.0165(19) 0.022(2) 0.0125(19) -0.0034(16) -0.0029(14) 0.0013(15)
C14 0.026(2) 0.019(2) 0.018(2) -0.0040(17) -0.0041(16) 0.0019(16)
C15 0.021(2) 0.025(2) 0.020(2) -0.0030(17) -0.0024(16) 0.0040(17)
C16 0.023(2) 0.038(2) 0.013(2) -0.0037(19) -0.0024(16) 0.0014(18)
C17 0.030(2) 0.030(2) 0.017(2) -0.0026(19) -0.0012(17) -0.0079(18)
C18 0.021(2) 0.020(2) 0.018(2) -0.0006(16) 0.0000(15) 0.0002(16)
C19 0.030(2) 0.0160(19) 0.0085(18) -0.0028(17) -0.0011(15) -0.0027(15)
C20 0.025(2) 0.023(2) 0.023(2) -0.0004(18) -0.0013(17) -0.0002(17)
C21 0.032(2) 0.020(2) 0.034(3) -0.0057(19) 0.0101(19) -0.0040(19)
C22 0.048(3) 0.017(2) 0.022(2) -0.004(2) 0.0076(19) 0.0008(17)
C23 0.044(3) 0.028(2) 0.025(2) 0.001(2) -0.010(2) 0.0062(19)
C24 0.033(2) 0.026(2) 0.025(2) -0.0066(19) -0.0093(18) 0.0041(18)
C25 0.022(2) 0.019(2) 0.015(2) -0.0055(16) 0.0005(15) -0.0033(16)
C26 0.022(2) 0.027(2) 0.017(2) -0.0047(17) -0.0030(16) -0.0031(17)
C27 0.026(2) 0.038(2) 0.015(2) -0.0125(19) 0.0029(16) -0.0095(18)
C28 0.024(2) 0.022(2) 0.029(2) -0.0067(18) 0.0065(17) -0.0083(18)
C29 0.026(2) 0.023(2) 0.027(2) 0.0004(18) 0.0018(17) -0.0005(18)
C30 0.027(2) 0.022(2) 0.021(2) -0.0048(18) -0.0026(16) 0.0017(17)
C31 0.026(2) 0.0169(19) 0.0117(19) -0.0041(16) -0.0021(15) 0.0034(15)
C32 0.026(2) 0.018(2) 0.021(2) -0.0013(17) 0.0006(16) -0.0037(16)
C33 0.029(2) 0.024(2) 0.027(2) -0.0078(19) -0.0010(18) -0.0049(18)
C34 0.023(2) 0.029(2) 0.026(2) -0.0055(18) -0.0022(17) 0.0050(18)
C35 0.030(2) 0.030(2) 0.028(2) -0.002(2) 0.0060(18) -0.0058(19)
C36 0.031(2) 0.028(2) 0.020(2) -0.0050(19) -0.0024(17) -0.0082(18)
C37 0.0150(19) 0.0179(19) 0.016(2) -0.0011(15) -0.0005(14) -0.0007(15)
C38 0.027(2) 0.021(2) 0.018(2) -0.0038(17) 0.0011(16) -0.0053(17)
C39 0.033(2) 0.025(2) 0.019(2) -0.0053(19) -0.0015(17) 0.0040(17)
C40 0.025(2) 0.017(2) 0.033(2) -0.0080(17) -0.0021(17) 0.0042(18)
C41 0.029(2) 0.020(2) 0.030(2) -0.0077(18) 0.0012(18) -0.0086(18)
C42 0.027(2) 0.020(2) 0.020(2) -0.0047(17) 0.0022(16) -0.0032(17)
C43 0.026(2) 0.0122(18) 0.015(2) -0.0016(16) -0.0041(15) -0.0014(15)
C44 0.026(2) 0.025(2) 0.025(2) -0.0022(18) 0.0002(17) -0.0044(18)
C45 0.033(2) 0.028(2) 0.034(3) 0.005(2) -0.015(2) -0.011(2)
C46 0.048(3) 0.025(2) 0.025(2) 0.007(2) -0.017(2) -0.0104(19)
C47 0.045(3) 0.024(2) 0.015(2) 0.001(2) -0.0027(18) -0.0007(17)
C48 0.028(2) 0.017(2) 0.017(2) 0.0029(17) -0.0007(16) -0.0019(16)
C49 0.0197(19) 0.0189(19) 0.0083(18) -0.0017(16) -0.0012(14) 0.0005(15)
C50 0.026(2) 0.019(2) 0.014(2) -0.0034(17) -0.0013(15) 0.0010(16)
C51 0.030(2) 0.026(2) 0.019(2) -0.0105(18) 0.0012(17) -0.0001(17)
C52 0.020(2) 0.033(2) 0.021(2) -0.0053(18) 0.0001(16) 0.0026(18)
C53 0.021(2) 0.026(2) 0.022(2) 0.0009(18) 0.0019(16) 0.0020(17)
C54 0.028(2) 0.016(2) 0.021(2) -0.0027(17) -0.0007(16) -0.0028(16)
C2S 0.052(3) 0.041(3) 0.075(4) -0.017(3) 0.007(3) -0.003(3)
C3S 0.133(7) 0.056(4) 0.084(5) -0.037(4) 0.021(5) -0.021(4)
N1S 0.057(3) 0.047(3) 0.073(4) -0.004(2) 0.014(3) -0.014(3)
O58R 0.026(4) 0.040(4) 0.057(5) -0.015(3) 0.016(4) -0.003(4)
O68A 0.034(6) 0.066(8) 0.050(8) -0.036(5) 0.014(5) -0.025(6)
O68B 0.078(8) 0.071(8) 0.063(7) -0.052(6) 0.008(6) -0.009(6)

loop_
_atom_type_symbol
_atom_type_description
_atom_type_scat_dispersion_real
_atom_type_scat_dispersion_imag
_atom_type_scat_source
C C 0.0033 0.0016 'International Tables Vol C Tables 4.2.6.8 and 6.1.1.4'
H H 0.0000 0.0000 'International Tables Vol C Tables 4.2.6.8 and 6.1.1.4'
P P 0.1023 0.0942 'International Tables Vol C Tables 4.2.6.8 and 6.1.1.4'
Ag Ag -0.8971 1.1015 'International Tables Vol C Tables 4.2.6.8 and 6.1.1.4'
N N 0.0061 0.0033 'International Tables Vol C Tables 4.2.6.8 and 6.1.1.4'
Br Br -0.2901 2.4595 'International Tables Vol C Tables 4.2.6.8 and 6.1.1.4'
O O 0.0106 0.0060 'International Tables Vol C Tables 4.2.6.8 and 6.1.1.4'

loop_
_geom_angle_atom_site_label_1
_geom_angle_atom_site_label_2
_geom_angle_atom_site_label_3
_geom_angle
P1 Ag1 P3 115.30(3)
P1 Ag1 P2 113.32(3)
P3 Ag1 P2 115.22(3)
P1 Ag1 Br1 110.24(3)
P3 Ag1 Br1 96.64(3)
P2 Ag1 Br1 104.01(3)
C7 P1 C13 105.64(17)
C7 P1 C1 103.23(17)
C13 P1 C1 99.59(16)
C7 P1 Ag1 108.81(12)
C13 P1 Ag1 117.50(13)
C1 P1 Ag1 120.33(12)
C6 C1 C2 119.5(3)
C6 C1 P1 123.7(3)
C2 C1 P1 116.8(3)
C31 P2 C25 105.08(17)
C31 P2 C19 102.96(17)
C25 P2 C19 99.63(17)
C31 P2 Ag1 113.94(12)
C25 P2 Ag1 113.50(12)
C19 P2 Ag1 119.76(12)
C3 C2 C1 119.9(4)
C3 C2 H2A 120.1
C1 C2 H2A 120.1
C37 P3 C49 104.13(16)
C37 P3 C43 101.50(17)
C49 P3 C43 103.68(17)
C37 P3 Ag1 112.95(12)
C49 P3 Ag1 114.55(12)
C43 P3 Ag1 118.25(11)
C4 C3 C2 120.1(4)
C4 C3 H3A 120.0
C2 C3 H3A 120.0
C3 C4 C5 120.3(4)
C3 C4 H4A 119.8
C5 C4 H4A 119.8
C6 C5 C4 119.8(4)
C6 C5 H5A 120.1
C4 C5 H5A 120.1
C1 C6 C5 120.5(4)
C1 C6 H6A 119.8
C5 C6 H6A 119.8
C12 C7 C8 118.0(4)
C12 C7 P1 124.3(3)
C8 C7 P1 117.7(3)
C9 C8 C7 121.3(4)
C9 C8 H8A 119.3
C7 C8 H8A 119.3
C10 C9 C8 119.9(4)
C10 C9 H9A 120.1
C8 C9 H9A 120.1
C11 C10 C9 119.3(4)
C11 C10 H10A 120.4
C9 C10 H10A 120.4
C12 C11 C10 120.8(4)
C12 C11 H11A 119.6
C10 C11 H11A 119.6
C11 C12 C7 120.8(4)
C11 C12 H12A 119.6
C7 C12 H12A 119.6
C18 C13 C14 119.8(3)
C18 C13 P1 118.4(3)
C14 C13 P1 121.7(3)
C15 C14 C13 119.6(4)
C15 C14 H14A 120.2
C13 C14 H14A 120.2
C16 C15 C14 120.1(4)
C16 C15 H15A 120.0
C14 C15 H15A 120.0
C17 C16 C15 120.5(4)
C17 C16 H16A 119.7
C15 C16 H16A 119.7
C16 C17 C18 119.8(4)
C16 C17 H17A 120.1
C18 C17 H17A 120.1
C13 C18 C17 120.1(4)
C13 C18 H18A 120.0
C17 C18 H18A 120.0
C24 C19 C20 118.9(4)
C24 C19 P2 123.3(3)
C20 C19 P2 117.8(3)
C21 C20 C19 120.9(4)
C21 C20 H20A 119.5
C19 C20 H20A 119.5
C20 C21 C22 119.7(4)
C20 C21 H21A 120.1
C22 C21 H21A 120.1
C23 C22 C21 119.4(4)
C23 C22 H22A 120.3
C21 C22 H22A 120.3
C22 C23 C24 121.2(4)
C22 C23 H23A 119.4
C24 C23 H23A 119.4
C23 C24 C19 119.8(4)
C23 C24 H24A 120.1
C19 C24 H24A 120.1
C30 C25 C26 118.5(3)
C30 C25 P2 118.8(3)
C26 C25 P2 122.7(3)
C27 C26 C25 120.2(4)
C27 C26 H26A 119.9
C25 C26 H26A 119.9
C28 C27 C26 120.7(4)
C28 C27 H27A 119.7
C26 C27 H27A 119.7
C29 C28 C27 119.7(4)
C29 C28 H28A 120.1
C27 C28 H28A 120.1
C28 C29 C30 119.9(4)
C28 C29 H29A 120.0
C30 C29 H29A 120.0
C29 C30 C25 121.0(4)
C29 C30 H30A 119.5
C25 C30 H30A 119.5
C32 C31 C36 117.3(4)
C32 C31 P2 125.2(3)
C36 C31 P2 117.5(3)
C33 C32 C31 121.3(4)
C33 C32 H32A 119.4
C31 C32 H32A 119.4
C34 C33 C32 120.5(4)
C34 C33 H33A 119.8
C32 C33 H33A 119.8
C35 C34 C33 119.1(4)
C35 C34 H34A 120.5
C33 C34 H34A 120.5
C36 C35 C34 120.5(4)
C36 C35 H35A 119.7
C34 C35 H35A 119.7
C35 C36 C31 121.4(4)
C35 C36 H36A 119.3
C31 C36 H36A 119.3
C42 C37 C38 118.1(4)
C42 C37 P3 123.7(3)
C38 C37 P3 118.2(3)
C39 C38 C37 120.5(4)
C39 C38 H38A 119.7
C37 C38 H38A 119.7
C38 C39 C40 121.0(4)
C38 C39 H39A 119.5
C40 C39 H39A 119.5
C39 C40 C41 119.0(4)
C39 C40 H40A 120.5
C41 C40 H40A 120.5
C42 C41 C40 120.6(4)
C42 C41 H41A 119.7
C40 C41 H41A 119.7
C41 C42 C37 120.6(4)
C41 C42 H42A 119.7
C37 C42 H42A 119.7
C48 C43 C44 119.1(3)
C48 C43 P3 123.2(3)
C44 C43 P3 117.6(3)
C45 C44 C43 120.5(4)
C45 C44 H44A 119.8
C43 C44 H44A 119.8
C46 C45 C44 119.8(4)
C46 C45 H45A 120.1
C44 C45 H45A 120.1
C47 C46 C45 120.1(4)
C47 C46 H46A 119.9
C45 C46 H46A 119.9
C46 C47 C48 120.5(4)
C46 C47 H47A 119.8
C48 C47 H47A 119.8
C43 C48 C47 119.9(4)
C43 C48 H48A 120.0
C47 C48 H48A 120.0
C50 C49 C54 118.1(3)
C50 C49 P3 118.1(3)
C54 C49 P3 123.8(3)
C51 C50 C49 122.0(4)
C51 C50 H50A 119.0
C49 C50 H50A 119.0
C50 C51 C52 119.3(4)
C50 C51 H51A 120.4
C52 C51 H51A 120.4
C53 C52 C51 120.2(4)
C53 C52 H52A 119.9
C51 C52 H52A 119.9
C52 C53 C54 120.4(4)
C52 C53 H53A 119.8
C54 C53 H53A 119.8
C53 C54 C49 120.0(4)
C53 C54 H54A 120.0
C49 C54 H54A 120.0
N1S C2S C3S 177.9(7)
C2S C3S H56A 109.5
C2S C3S H56B 109.5
H56A C3S H56B 109.5
C2S C3S H56C 109.5
H56A C3S H56C 109.5
H56B C3S H56C 109.5

loop_
_geom_bond_atom_site_label_1
_geom_bond_atom_site_label_2
_geom_bond_distance
Br1 Ag1 2.7242(5)
Ag1 P1 2.5441(10)
Ag1 P3 2.5523(9)
Ag1 P2 2.5647(10)
P1 C7 1.822(4)
P1 C13 1.828(4)
P1 C1 1.833(4)
C1 C6 1.371(5)
C1 C2 1.400(5)
P2 C31 1.822(4)
P2 C25 1.826(4)
P2 C19 1.831(4)
C2 C3 1.386(5)
C2 H2A 0.9500
P3 C37 1.821(4)
P3 C49 1.826(4)
P3 C43 1.828(4)
C3 C4 1.368(6)
C3 H3A 0.9500
C4 C5 1.386(6)
C4 H4A 0.9500
C5 C6 1.384(5)
C5 H5A 0.9500
C6 H6A 0.9500
C7 C12 1.390(5)
C7 C8 1.394(5)
C8 C9 1.387(6)
C8 H8A 0.9500
C9 C10 1.385(6)
C9 H9A 0.9500
C10 C11 1.383(5)
C10 H10A 0.9500
C11 C12 1.382(6)
C11 H11A 0.9500
C12 H12A 0.9500
C13 C18 1.391(5)
C13 C14 1.398(5)
C14 C15 1.388(5)
C14 H14A 0.9500
C15 C16 1.386(6)
C15 H15A 0.9500
C16 C17 1.381(6)
C16 H16A 0.9500
C17 C18 1.391(5)
C17 H17A 0.9500
C18 H18A 0.9500
C19 C24 1.386(5)
C19 C20 1.388(6)
C20 C21 1.384(6)
C20 H20A 0.9500
C21 C22 1.385(6)
C21 H21A 0.9500
C22 C23 1.371(7)
C22 H22A 0.9500
C23 C24 1.385(6)
C23 H23A 0.9500
C24 H24A 0.9500
C25 C30 1.392(5)
C25 C26 1.395(5)
C26 C27 1.384(5)
C26 H26A 0.9500
C27 C28 1.380(5)
C27 H27A 0.9500
C28 C29 1.378(6)
C28 H28A 0.9500
C29 C30 1.385(5)
C29 H29A 0.9500
C30 H30A 0.9500
C31 C32 1.389(5)
C31 C36 1.398(5)
C32 C33 1.384(6)
C32 H32A 0.9500
C33 C34 1.381(5)
C33 H33A 0.9500
C34 C35 1.379(6)
C34 H34A 0.9500
C35 C36 1.378(6)
C35 H35A 0.9500
C36 H36A 0.9500
C37 C42 1.399(5)
C37 C38 1.402(5)
C38 C39 1.377(6)
C38 H38A 0.9500
C39 C40 1.379(6)
C39 H39A 0.9500
C40 C41 1.390(6)
C40 H40A 0.9500
C41 C42 1.380(6)
C41 H41A 0.9500
C42 H42A 0.9500
C43 C48 1.393(5)
C43 C44 1.397(5)
C44 C45 1.393(6)
C44 H44A 0.9500
C45 C46 1.388(6)
C45 H45A 0.9500
C46 C47 1.375(6)
C46 H46A 0.9500
C47 C48 1.399(5)
C47 H47A 0.9500
C48 H48A 0.9500
C49 C50 1.388(5)
C49 C54 1.408(5)
C50 C51 1.382(6)
C50 H50A 0.9500
C51 C52 1.385(5)
C51 H51A 0.9500
C52 C53 1.382(6)
C52 H52A 0.9500
C53 C54 1.393(6)
C53 H53A 0.9500
C54 H54A 0.9500
C2S N1S 1.155(7)
C2S C3S 1.433(8)
C3S H56A 0.9800
C3S H56B 0.9800
C3S H56C 0.9800

loop_
_geom_torsion_atom_site_label_1
_geom_torsion_atom_site_label_2
_geom_torsion_atom_site_label_3
_geom_torsion_atom_site_label_4
_geom_torsion
P3 Ag1 P1 C7 -68.14(13)
P2 Ag1 P1 C7 67.66(13)
Br1 Ag1 P1 C7 -176.23(12)
P3 Ag1 P1 C13 51.75(14)
P2 Ag1 P1 C13 -172.45(13)
Br1 Ag1 P1 C13 -56.34(14)
P3 Ag1 P1 C1 173.22(14)
P2 Ag1 P1 C1 -50.98(15)
Br1 Ag1 P1 C1 65.13(15)
C7 P1 C1 C6 -1.8(4)
C13 P1 C1 C6 -110.5(4)
Ag1 P1 C1 C6 119.6(3)
C7 P1 C1 C2 176.6(3)
C13 P1 C1 C2 67.9(3)
Ag1 P1 C1 C2 -61.9(3)
P1 Ag1 P2 C31 -73.63(14)
P3 Ag1 P2 C31 62.20(14)
Br1 Ag1 P2 C31 166.63(13)
P1 Ag1 P2 C25 46.60(15)
P3 Ag1 P2 C25 -177.56(14)
Br1 Ag1 P2 C25 -73.13(14)
P1 Ag1 P2 C19 163.91(14)
P3 Ag1 P2 C19 -60.25(15)
Br1 Ag1 P2 C19 44.18(14)
C6 C1 C2 C3 0.9(6)
P1 C1 C2 C3 -177.5(3)
P1 Ag1 P3 C37 -169.47(13)
P2 Ag1 P3 C37 55.58(13)
Br1 Ag1 P3 C37 -53.34(13)
P1 Ag1 P3 C49 71.52(13)
P2 Ag1 P3 C49 -63.44(13)
Br1 Ag1 P3 C49 -172.36(12)
P1 Ag1 P3 C43 -51.21(16)
P2 Ag1 P3 C43 173.84(15)
Br1 Ag1 P3 C43 64.92(15)
C1 C2 C3 C4 -0.5(6)
C2 C3 C4 C5 0.0(7)
C3 C4 C5 C6 0.2(8)
C2 C1 C6 C5 -0.8(6)
P1 C1 C6 C5 177.6(3)
C4 C5 C6 C1 0.2(7)
C13 P1 C7 C12 8.2(4)
C1 P1 C7 C12 -95.9(3)
Ag1 P1 C7 C12 135.2(3)
C13 P1 C7 C8 -170.4(3)
C1 P1 C7 C8 85.5(3)
Ag1 P1 C7 C8 -43.4(3)
C12 C7 C8 C9 -0.6(5)
P1 C7 C8 C9 178.0(3)
C7 C8 C9 C10 0.6(6)
C8 C9 C10 C11 -0.6(6)
C9 C10 C11 C12 0.5(7)
C10 C11 C12 C7 -0.6(7)
C8 C7 C12 C11 0.6(6)
P1 C7 C12 C11 -178.0(3)
C7 P1 C13 C18 110.1(3)
C1 P1 C13 C18 -143.1(3)
Ag1 P1 C13 C18 -11.4(4)
C7 P1 C13 C14 -72.4(3)
C1 P1 C13 C14 34.4(4)
Ag1 P1 C13 C14 166.1(3)
C18 C13 C14 C15 0.4(6)
P1 C13 C14 C15 -177.1(3)
C13 C14 C15 C16 -0.2(6)
C14 C15 C16 C17 -0.5(6)
C15 C16 C17 C18 0.9(6)
C14 C13 C18 C17 0.0(6)
P1 C13 C18 C17 177.5(3)
C16 C17 C18 C13 -0.6(6)
C31 P2 C19 C24 8.7(4)
C25 P2 C19 C24 -99.3(3)
Ag1 P2 C19 C24 136.4(3)
C31 P2 C19 C20 -174.9(3)
C25 P2 C19 C20 77.1(3)
Ag1 P2 C19 C20 -47.2(3)
C24 C19 C20 C21 2.0(6)
P2 C19 C20 C21 -174.6(3)
C19 C20 C21 C22 0.2(6)
C20 C21 C22 C23 -2.0(6)
C21 C22 C23 C24 1.6(6)
C22 C23 C24 C19 0.6(7)
C20 C19 C24 C23 -2.4(6)
P2 C19 C24 C23 174.0(3)
C31 P2 C25 C30 124.9(3)
C19 P2 C25 C30 -128.8(3)
Ag1 P2 C25 C30 -0.2(4)
C31 P2 C25 C26 -57.4(4)
C19 P2 C25 C26 48.9(4)
Ag1 P2 C25 C26 177.5(3)
C30 C25 C26 C27 -2.1(6)
P2 C25 C26 C27 -179.8(3)
C25 C26 C27 C28 0.1(6)
C26 C27 C28 C29 1.7(6)
C27 C28 C29 C30 -1.4(6)
C28 C29 C30 C25 -0.6(7)
C26 C25 C30 C29 2.3(6)
P2 C25 C30 C29 -179.9(3)
C25 P2 C31 C32 -2.2(4)
C19 P2 C31 C32 -106.0(3)
Ag1 P2 C31 C32 122.7(3)
C25 P2 C31 C36 -179.4(3)
C19 P2 C31 C36 76.8(3)
Ag1 P2 C31 C36 -54.5(3)
C36 C31 C32 C33 -0.4(6)
P2 C31 C32 C33 -177.6(3)
C31 C32 C33 C34 -0.3(6)
C32 C33 C34 C35 0.6(6)
C33 C34 C35 C36 -0.2(6)
C34 C35 C36 C31 -0.6(6)
C32 C31 C36 C35 0.9(6)
P2 C31 C36 C35 178.3(3)
C49 P3 C37 C42 -76.0(3)
C43 P3 C37 C42 31.4(4)
Ag1 P3 C37 C42 159.1(3)
C49 P3 C37 C38 102.8(3)
C43 P3 C37 C38 -149.7(3)
Ag1 P3 C37 C38 -22.1(3)
C42 C37 C38 C39 3.0(6)
P3 C37 C38 C39 -175.9(3)
C37 C38 C39 C40 -0.3(6)
C38 C39 C40 C41 -2.0(6)
C39 C40 C41 C42 1.6(6)
C40 C41 C42 C37 1.2(6)
C38 C37 C42 C41 -3.5(6)
P3 C37 C42 C41 175.4(3)
C37 P3 C43 C48 -111.9(3)
C49 P3 C43 C48 -4.1(4)
Ag1 P3 C43 C48 124.0(3)
C37 P3 C43 C44 69.8(3)
C49 P3 C43 C44 177.7(3)
Ag1 P3 C43 C44 -54.3(3)
C48 C43 C44 C45 0.6(6)
P3 C43 C44 C45 179.0(3)
C43 C44 C45 C46 0.3(6)
C44 C45 C46 C47 -1.2(6)
C45 C46 C47 C48 1.2(6)
C44 C43 C48 C47 -0.6(6)
P3 C43 C48 C47 -178.9(3)
C46 C47 C48 C43 -0.3(6)
C37 P3 C49 C50 -144.3(3)
C43 P3 C49 C50 109.8(3)
Ag1 P3 C49 C50 -20.5(3)
C37 P3 C49 C54 36.1(3)
C43 P3 C49 C54 -69.8(3)
Ag1 P3 C49 C54 159.9(3)
C54 C49 C50 C51 1.5(5)
P3 C49 C50 C51 -178.1(3)
C49 C50 C51 C52 -0.1(6)
C50 C51 C52 C53 -0.9(6)
C51 C52 C53 C54 0.5(6)
C52 C53 C54 C49 0.9(6)
C50 C49 C54 C53 -1.8(5)
P3 C49 C54 C53 177.7(3)
